data_7238770
loop_
_publ_author_name
'Tang, Yu'
'Yu, Biao'

_publ_section_title
;
 Identification of (phosphine)gold(i) hydrates and their equilibria in wet
 solutions
;
_journal_issue 33
_journal_name_full 'RSC Advances'
_journal_page_first 12686
_journal_paper_doi 10.1039/c2ra22282e
_journal_volume 2
_journal_year 2012
_chemical_formula_sum 'C111 H92 Au6 Cl2 F6 O8 P6 S2'
_chemical_formula_weight 3170.480
_space_group_IT_number 2
_space_group_name_Hall '-P 1'
_space_group_name_H-M_alt 'P -1'
_symmetry_Int_Tables_number 2
_symmetry_space_group_name_Hall '-P 1'
_symmetry_space_group_name_H-M 'P -1'
_audit_creation_date 2012-07-05
_audit_creation_method SHELXL-97
_audit_update_record 2012-07-05
_cell_angle_alpha 64.009(3)
_cell_angle_beta 81.587(3)
_cell_angle_gamma 88.896(3)
_cell_formula_units_Z 1
_cell_length_a 12.7852(16)
_cell_length_b 14.6023(19)
_cell_length_c 16.363(2)
_cell_volume 2712.9(6)
_refine_ls_R_factor_all 0.060
_cod_data_source_file c2ra22282e.txt
_cod_data_source_block cd212226
_cod_original_sg_symbol_Hall -P_1
_cod_database_code 7238770

loop_
_symmetry_equiv_pos_site_id
_symmetry_equiv_pos_as_xyz
1 x,y,z
2 -x,-y,-z

loop_
_atom_site_aniso_label
_atom_site_aniso_U_11
_atom_site_aniso_U_22
_atom_site_aniso_U_33
_atom_site_aniso_U_12
_atom_site_aniso_U_13
_atom_site_aniso_U_23
Au1 0.03720(16) 0.04325(17) 0.04265(17) 0.00410(12) -0.00780(12) -0.01836(13)
Au2 0.03409(16) 0.04677(17) 0.04201(17) 0.00186(12) -0.00387(12) -0.01777(13)
Au3 0.03569(16) 0.05570(19) 0.04350(18) 0.00778(13) -0.00586(12) -0.02173(14)
P1 0.0426(11) 0.0452(11) 0.0448(11) 0.0058(9) -0.0085(9) -0.0192(9)
P2 0.0420(11) 0.0475(11) 0.0460(12) -0.0014(9) -0.0046(9) -0.0179(9)
P3 0.0392(11) 0.0589(13) 0.0508(12) 0.0068(9) -0.0061(9) -0.0268(11)
S1 0.086(2) 0.079(2) 0.135(3) 0.0073(16) -0.033(2) -0.044(2)
F1 0.162(9) 0.207(11) 0.185(10) 0.068(8) -0.053(8) -0.118(9)
F2 0.295(16) 0.250(14) 0.141(9) 0.066(12) 0.101(10) -0.068(9)
F3 0.195(11) 0.165(9) 0.261(14) -0.100(8) 0.019(9) -0.098(10)
O1 0.035(3) 0.050(3) 0.039(3) 0.002(2) -0.004(2) -0.021(2)
O2 0.290(15) 0.214(11) 0.139(9) 0.187(11) -0.134(10) -0.122(9)
O3 0.232(13) 0.076(6) 0.331(18) -0.008(7) -0.133(13) -0.095(9)
O4 0.114(7) 0.189(10) 0.074(6) 0.017(7) -0.001(5) -0.052(6)
C1 0.048(5) 0.057(5) 0.049(5) 0.001(4) -0.008(4) -0.025(4)
C2 0.056(6) 0.068(6) 0.075(7) 0.006(5) -0.005(5) -0.020(5)
C3 0.057(6) 0.084(7) 0.101(9) 0.008(5) 0.001(6) -0.045(7)
C4 0.077(7) 0.071(7) 0.092(8) -0.013(6) 0.015(6) -0.037(6)
C5 0.098(9) 0.062(7) 0.108(10) 0.001(6) 0.016(8) -0.002(6)
C6 0.058(6) 0.056(5) 0.091(8) 0.006(4) 0.010(5) -0.013(5)
C7 0.051(5) 0.055(5) 0.054(5) 0.020(4) -0.022(4) -0.027(4)
C8 0.132(11) 0.111(9) 0.076(8) -0.044(8) 0.018(7) -0.057(7)
C9 0.171(10) 0.151(9) 0.117(8) -0.018(7) -0.010(7) -0.094(7)
C10 0.106(9) 0.084(8) 0.126(11) 0.003(7) -0.040(8) -0.065(8)
C11 0.096(8) 0.070(7) 0.097(9) -0.022(6) -0.027(7) -0.034(6)
C12 0.111(9) 0.083(7) 0.087(8) -0.033(7) -0.003(7) -0.050(7)
C13 0.048(5) 0.045(4) 0.050(5) 0.002(4) -0.006(4) -0.017(4)
C14 0.069(6) 0.070(6) 0.091(8) 0.019(5) -0.036(6) -0.040(6)
C15 0.087(8) 0.090(8) 0.100(9) 0.037(6) -0.051(7) -0.049(7)
C16 0.070(7) 0.056(6) 0.093(8) 0.018(5) -0.012(6) -0.020(6)
C17 0.074(7) 0.064(6) 0.103(8) 0.021(5) -0.011(6) -0.045(6)
C18 0.052(5) 0.068(6) 0.077(6) 0.012(4) -0.013(5) -0.038(5)
C19 0.054(5) 0.057(5) 0.058(5) 0.005(4) -0.005(4) -0.031(4)
C20 0.184(14) 0.060(6) 0.059(7) 0.007(7) -0.037(8) -0.027(5)
C21 0.222(18) 0.086(9) 0.071(8) -0.034(10) -0.024(10) -0.037(7)
C22 0.129(11) 0.103(10) 0.086(9) 0.005(8) -0.021(8) -0.061(8)
C23 0.26(2) 0.061(7) 0.137(13) 0.024(9) -0.100(14) -0.054(8)
C24 0.189(14) 0.057(6) 0.084(8) -0.001(7) -0.052(9) -0.032(6)
C25 0.044(4) 0.052(5) 0.043(4) -0.004(4) -0.001(3) -0.017(4)
C26 0.043(5) 0.066(6) 0.077(7) -0.013(4) -0.004(5) -0.025(5)
C27 0.041(5) 0.094(8) 0.105(9) -0.015(5) 0.000(5) -0.047(7)
C28 0.049(6) 0.094(8) 0.065(6) 0.018(5) 0.000(5) -0.027(6)
C29 0.058(6) 0.081(7) 0.088(7) 0.011(5) -0.005(5) -0.052(6)
C30 0.044(5) 0.073(6) 0.086(7) -0.004(4) 0.000(5) -0.042(5)
C31 0.044(4) 0.041(4) 0.055(5) -0.005(3) -0.005(4) -0.017(4)
C32 0.059(6) 0.068(6) 0.062(6) -0.002(5) -0.002(5) -0.021(5)
C33 0.090(8) 0.070(6) 0.053(6) 0.005(5) -0.015(5) -0.005(5)
C34 0.092(8) 0.055(6) 0.072(7) -0.003(5) -0.033(6) -0.001(5)
C35 0.061(6) 0.071(6) 0.106(9) 0.006(5) -0.044(6) -0.013(6)
C36 0.049(5) 0.067(6) 0.071(6) 0.002(4) -0.018(5) -0.012(5)
C37 0.052(5) 0.054(5) 0.070(6) 0.014(4) -0.023(4) -0.040(5)
C38 0.075(7) 0.062(6) 0.078(7) 0.011(5) -0.018(6) -0.019(5)
C39 0.118(10) 0.084(8) 0.074(8) 0.014(7) -0.028(7) -0.012(6)
C40 0.140(12) 0.066(7) 0.093(9) 0.034(7) -0.067(9) -0.038(7)
C41 0.111(10) 0.086(8) 0.125(11) 0.051(7) -0.071(9) -0.061(8)
C42 0.066(6) 0.085(7) 0.092(8) 0.024(5) -0.031(6) -0.048(6)
C43 0.047(5) 0.055(5) 0.049(5) 0.007(4) -0.008(4) -0.022(4)
C44 0.058(6) 0.063(6) 0.062(6) 0.007(4) 0.007(4) -0.029(5)
C45 0.073(7) 0.053(5) 0.088(8) -0.005(5) -0.001(6) -0.022(5)
C46 0.076(7) 0.090(8) 0.069(7) -0.008(6) 0.011(6) -0.027(6)
C47 0.062(6) 0.113(9) 0.070(7) -0.001(6) 0.022(5) -0.050(7)
C48 0.073(6) 0.071(6) 0.064(6) 0.005(5) -0.001(5) -0.033(5)
C49 0.050(5) 0.066(5) 0.050(5) -0.002(4) 0.001(4) -0.031(4)
C50 0.092(9) 0.104(9) 0.107(10) -0.013(7) -0.018(7) -0.063(8)
C51 0.145(14) 0.101(9) 0.133(12) -0.024(9) -0.019(11) -0.078(9)
C52 0.096(11) 0.184(17) 0.149(14) -0.028(11) -0.028(10) -0.119(13)
C53 0.072(9) 0.204(18) 0.156(14) -0.002(10) -0.030(9) -0.120(14)
C54 0.064(7) 0.138(10) 0.096(8) 0.012(6) -0.027(6) -0.077(8)
C55 0.180(17) 0.091(10) 0.132(14) -0.032(11) 0.016(13) -0.064(10)
C56 0.063(16) 0.28(4) 0.10(2) 0.04(2) 0.029(15) -0.02(3)

loop_
_atom_site_label
_atom_site_type_symbol
_atom_site_fract_x
_atom_site_fract_y
_atom_site_fract_z
_atom_site_occupancy
_atom_site_symmetry_multiplicity
_atom_site_Wyckoff_symbol
_atom_site_calc_flag
_atom_site_thermal_displace_type
_atom_site_U_iso_or_equiv
Au1 Au 0.402(0) 1.1296(0) 0.2781(0) 1.000 2 i d Uani 0.04108(9)
Au2 Au 0.3435(0) 0.956(0) 0.4845(0) 1.000 2 i d Uani 0.04182(9)
Au3 Au 0.5658(0) 0.9922(0) 0.3734(0) 1.000 2 i d Uani 0.0451(1)
P1 P 0.3604(2) 1.1937(2) 0.1371(1) 1.000 2 i d Uani 0.0443(5)
P2 P 0.2282(2) 0.8243(2) 0.5691(1) 1.000 2 i d Uani 0.0463(5)
P3 P 0.6776(2) 0.8958(2) 0.3315(2) 1.000 2 i d Uani 0.0488(5)
S1 S 1.0545(3) 0.6603(2) 0.1815(3) 1.000 2 i d Uani 0.0995(10)
Cl1 Cl 0.4662(10) 0.5707(9) 0.5366(9) 1.000 2 i d Uiso 0.353(6)
F1 F 0.8754(8) 0.7133(9) 0.1369(8) 1.000 2 i d Uani 0.171(4)
F2 F 0.8812(12) 0.6212(10) 0.2891(8) 1.000 2 i d Uani 0.251(8)
F3 F 0.8939(9) 0.5491(9) 0.2030(9) 1.000 2 i d Uani 0.210(6)
O1 O 0.4480(4) 1.0767(4) 0.4040(3) 1.000 2 i d Uani 0.0408(11)
O2 O 1.0924(12) 0.5714(10) 0.2523(8) 1.000 2 i d Uani 0.190(6)
O3 O 1.0622(10) 0.7519(7) 0.1837(11) 1.000 2 i d Uani 0.201(6)
O4 O 1.0767(7) 0.6592(8) 0.0886(6) 1.000 2 i d Uani 0.129(3)
C1 C 0.4712(6) 1.2682(6) 0.0518(6) 1.000 2 i d Uani 0.051(2)
C2 C 0.5713(7) 1.2241(7) 0.0560(7) 1.000 2 i d Uani 0.071(3)
H2 H 0.5784 1.1590 0.1018 1.000 2 i calc Uiso 0.08600
C3 C 0.6578(8) 1.2769(8) -0.0071(8) 1.000 2 i d Uani 0.081(3)
H3 H 0.7233 1.2478 -0.0046 1.000 2 i calc Uiso 0.09700
C4 C 0.6466(9) 1.3730(8) -0.0740(8) 1.000 2 i d Uani 0.082(3)
H4 H 0.7044 1.4085 -0.1179 1.000 2 i calc Uiso 0.09800
C5 C 0.5525(10) 1.4162(8) -0.0765(9) 1.000 2 i d Uani 0.106(4)
H5 H 0.5481 1.4833 -0.1197 1.000 2 i calc Uiso 0.12700
C6 C 0.4625(8) 1.3647(7) -0.0174(7) 1.000 2 i d Uani 0.078(3)
H6 H 0.3973 1.3943 -0.0238 1.000 2 i calc Uiso 0.09400
C7 C 0.3216(5) 1.0991(4) 0.1022(4) 1.000 2 i d Uani 0.051(2)
C8 C 0.3608(6) 1.1030(5) 0.0168(4) 1.000 2 i d Uani 0.104(4)
H8 H 0.4115 1.1535 -0.0234 1.000 2 i calc Uiso 0.12400
C9 C 0.3243(7) 1.0315(7) -0.0085(5) 1.000 2 i d Uani 0.134(5)
H9 H 0.3506 1.0342 -0.0656 1.000 2 i calc Uiso 0.16100
C10 C 0.2486(7) 0.9560(5) 0.0517(6) 1.000 2 i d Uani 0.096(4)
H10 H 0.2242 0.9082 0.0348 1.000 2 i calc Uiso 0.11500
C11 C 0.2094(5) 0.9521(5) 0.1371(5) 1.000 2 i d Uani 0.087(3)
H11 H 0.1587 0.9016 0.1773 1.000 2 i calc Uiso 0.10400
C12 C 0.2459(5) 1.0236(5) 0.1623(4) 1.000 2 i d Uani 0.090(4)
H12 H 0.2196 1.0210 0.2194 1.000 2 i calc Uiso 0.10800
C13 C 0.2523(6) 1.2776(6) 0.1211(6) 1.000 2 i d Uani 0.0493(19)
C14 C 0.1797(8) 1.2859(7) 0.0643(7) 1.000 2 i d Uani 0.073(3)
H14 H 0.1854 1.2460 0.0326 1.000 2 i calc Uiso 0.08700
C15 C 0.0980(9) 1.3523(8) 0.0529(8) 1.000 2 i d Uani 0.086(3)
H15 H 0.0500 1.3567 0.0139 1.000 2 i calc Uiso 0.10300
C16 C 0.0879(8) 1.4114(7) 0.0991(8) 1.000 2 i d Uani 0.078(3)
H16 H 0.0333 1.4560 0.0917 1.000 2 i calc Uiso 0.09400
C17 C 0.1598(8) 1.4043(7) 0.1568(8) 1.000 2 i d Uani 0.078(3)
H17 H 0.1537 1.4440 0.1887 1.000 2 i calc Uiso 0.09300
C18 C 0.2402(7) 1.3384(7) 0.1667(7) 1.000 2 i d Uani 0.063(2)
H18 H 0.2883 1.3345 0.2055 1.000 2 i calc Uiso 0.07600
C19 C 0.2102(7) 0.7438(6) 0.5145(6) 1.000 2 i d Uani 0.055(2)
C20 C 0.2147(11) 0.7846(8) 0.4200(7) 1.000 2 i d Uani 0.099(4)
H20 H 0.2324 0.8538 0.3846 1.000 2 i calc Uiso 0.11800
C21 C 0.1940(13) 0.7267(10) 0.3767(9) 1.000 2 i d Uani 0.125(6)
H21 H 0.1946 0.7579 0.3134 1.000 2 i calc Uiso 0.15000
C22 C 0.1731(11) 0.6267(10) 0.4237(9) 1.000 2 i d Uani 0.099(4)
H22 H 0.1643 0.5867 0.3936 1.000 2 i calc Uiso 0.11800
C23 C 0.1651(14) 0.5845(9) 0.5168(11) 1.000 2 i d Uani 0.140(7)
H23 H 0.1455 0.5155 0.5507 1.000 2 i calc Uiso 0.16800
C24 C 0.1850(11) 0.6406(8) 0.5632(8) 1.000 2 i d Uani 0.106(5)
H24 H 0.1814 0.6087 0.6268 1.000 2 i calc Uiso 0.12700
C25 C 0.0973(6) 0.8660(6) 0.5948(5) 1.000 2 i d Uani 0.0480(19)
C26 C 0.0054(7) 0.8098(7) 0.6051(7) 1.000 2 i d Uani 0.065(2)
H26 H 0.0088 0.7499 0.5981 1.000 2 i calc Uiso 0.07800
C27 C -0.0900(7) 0.8452(9) 0.6257(8) 1.000 2 i d Uani 0.080(3)
H27 H -0.1518 0.8084 0.6324 1.000 2 i calc Uiso 0.09600
C28 C -0.0972(7) 0.9313(8) 0.6367(7) 1.000 2 i d Uani 0.074(3)
H28 H -0.1633 0.9537 0.6500 1.000 2 i calc Uiso 0.08800
C29 C -0.0073(7) 0.9856(8) 0.6283(7) 1.000 2 i d Uani 0.071(3)
H29 H -0.0117 1.0440 0.6378 1.000 2 i calc Uiso 0.08500
C30 C 0.0898(7) 0.9535(7) 0.6059(7) 1.000 2 i d Uani 0.066(2)
H30 H 0.1510 0.9917 0.5981 1.000 2 i calc Uiso 0.07900
C31 C 0.2664(6) 0.7410(6) 0.6805(6) 1.000 2 i d Uani 0.0482(19)
C32 C 0.1928(8) 0.6910(7) 0.7582(6) 1.000 2 i d Uani 0.067(2)
H32 H 0.1210 0.6998 0.7551 1.000 2 i calc Uiso 0.08000
C33 C 0.2249(9) 0.6290(7) 0.8397(7) 1.000 2 i d Uani 0.078(3)
H33 H 0.1749 0.5953 0.8919 1.000 2 i calc Uiso 0.09400
C34 C 0.3318(9) 0.6157(7) 0.8450(7) 1.000 2 i d Uani 0.081(3)
H34 H 0.3536 0.5728 0.9005 1.000 2 i calc Uiso 0.09700
C35 C 0.4030(8) 0.6648(8) 0.7701(8) 1.000 2 i d Uani 0.085(4)
H35 H 0.4748 0.6568 0.7741 1.000 2 i calc Uiso 0.10200
C36 C 0.3724(7) 0.7265(7) 0.6875(7) 1.000 2 i d Uani 0.069(3)
H36 H 0.4232 0.7591 0.6357 1.000 2 i calc Uiso 0.08200
C37 C 0.7368(7) 0.8020(6) 0.4261(6) 1.000 2 i d Uani 0.053(2)
C38 C 0.6719(8) 0.7591(7) 0.5122(7) 1.000 2 i d Uani 0.075(3)
H38 H 0.6057 0.7844 0.5198 1.000 2 i calc Uiso 0.09100
C39 C 0.7065(11) 0.6794(9) 0.5857(8) 1.000 2 i d Uani 0.099(4)
H39 H 0.6635 0.6499 0.6427 1.000 2 i calc Uiso 0.11900
C40 C 0.8082(12) 0.6428(8) 0.5734(9) 1.000 2 i d Uani 0.094(4)
H40 H 0.8325 0.5892 0.6223 1.000 2 i calc Uiso 0.11300
C41 C 0.8684(11) 0.6857(9) 0.4917(10) 1.000 2 i d Uani 0.097(4)
H41 H 0.9344 0.6602 0.4843 1.000 2 i calc Uiso 0.11700
C42 C 0.8374(8) 0.7664(8) 0.4174(8) 1.000 2 i d Uani 0.076(3)
H42 H 0.8832 0.7967 0.3620 1.000 2 i calc Uiso 0.09100
C43 C 0.7814(6) 0.9687(6) 0.2359(6) 1.000 2 i d Uani 0.0501(19)
C44 C 0.7958(7) 1.0726(7) 0.2064(6) 1.000 2 i d Uani 0.063(2)
H44 H 0.7524 1.1047 0.2357 1.000 2 i calc Uiso 0.07500
C45 C 0.8731(8) 1.1288(7) 0.1349(7) 1.000 2 i d Uani 0.076(3)
H45 H 0.8802 1.1990 0.1147 1.000 2 i calc Uiso 0.09100
C46 C 0.9411(9) 1.0820(9) 0.0921(7) 1.000 2 i d Uani 0.083(3)
H46 H 0.9942 1.1202 0.0440 1.000 2 i calc Uiso 0.10000
C47 C 0.9286(8) 0.9777(9) 0.1224(7) 1.000 2 i d Uani 0.082(3)
H47 H 0.9744 0.9453 0.0950 1.000 2 i calc Uiso 0.09800
C48 C 0.8489(8) 0.9214(8) 0.1927(6) 1.000 2 i d Uani 0.069(3)
H48 H 0.8400 0.8517 0.2114 1.000 2 i calc Uiso 0.08300
C49 C 0.6065(7) 0.8213(7) 0.2906(6) 1.000 2 i d Uani 0.054(2)
C50 C 0.6405(10) 0.7303(10) 0.2958(9) 1.000 2 i d Uani 0.094(4)
H50 H 0.6977 0.7012 0.3258 1.000 2 i calc Uiso 0.11300
C51 C 0.5869(13) 0.6798(10) 0.2544(10) 1.000 2 i d Uani 0.117(5)
H51 H 0.6134 0.6219 0.2504 1.000 2 i calc Uiso 0.14000
C52 C 0.4966(12) 0.7188(15) 0.2213(11) 1.000 2 i d Uani 0.125(6)
H52 H 0.4560 0.6823 0.2017 1.000 2 i calc Uiso 0.15000
C53 C 0.4645(10) 0.8090(15) 0.2162(11) 1.000 2 i d Uani 0.127(6)
H53 H 0.4061 0.8370 0.1878 1.000 2 i calc Uiso 0.15300
C54 C 0.5165(8) 0.8603(10) 0.2521(8) 1.000 2 i d Uani 0.088(3)
H54 H 0.4915 0.9211 0.2506 1.000 2 i calc Uiso 0.10600
C55 C 0.9188(15) 0.6283(12) 0.2083(13) 1.000 2 i d Uani 0.133(6)
C56 C 0.4283(19) 0.507(3) 0.4744(19) 0.500 2 i d Uani 0.174(18)
H56A H 0.4153 0.5564 0.4141 0.500 2 i calc Uiso 0.20900
H56B H 0.3639 0.4652 0.5068 0.500 2 i calc Uiso 0.20900

loop_
_atom_type_symbol
_atom_type_radius_bond
Au 1.200
P 1.200
S 1.200
Cl 1.200
F 1.200
O 1.200
C 1.200
H 1.200

loop_
_geom_angle_atom_site_label_1
_geom_angle_atom_site_label_2
_geom_angle_atom_site_label_3
_geom_angle_site_symmetry_1
_geom_angle_site_symmetry_3
_geom_angle
_geom_angle_publ_flag
O1 Au1 P1 . . 176.54(14) no
O1 Au1 Au3 . . 43.90(13) no
P1 Au1 Au3 . . 135.08(6) no
O1 Au1 Au2 . . 38.41(13) no
P1 Au1 Au2 . . 145.01(5) no
Au3 Au1 Au2 . . 59.26(1) no
O1 Au2 P2 . . 178.52(14) no
O1 Au2 Au3 . . 42.28(13) no
P2 Au2 Au3 . . 137.46(6) no
O1 Au2 Au3 . 2_676 76.63(13) no
P2 Au2 Au3 . 2_676 104.84(6) no
Au3 Au2 Au3 . 2_676 89.29(1) no
O1 Au2 Au1 . . 38.16(13) no
P2 Au2 Au1 . . 140.40(6) no
Au3 Au2 Au1 . . 56.86(1) no
Au3 Au2 Au1 2_676 . 112.77(1) no
O1 Au3 P3 . . 172.56(14) no
O1 Au3 Au1 . . 42.85(13) no
P3 Au3 Au1 . . 131.34(6) no
O1 Au3 Au2 . . 41.56(13) no
P3 Au3 Au2 . . 134.65(6) no
Au1 Au3 Au2 . . 63.88(1) no
O1 Au3 Au2 . 2_676 77.90(13) no
P3 Au3 Au2 . 2_676 109.37(6) no
Au1 Au3 Au2 . 2_676 115.32(1) no
Au2 Au3 Au2 . 2_676 90.71(1) no
C13 P1 C7 . . 105.0(3) no
C13 P1 C1 . . 106.0(4) no
C7 P1 C1 . . 105.9(3) no
C13 P1 Au1 . . 113.4(3) no
C7 P1 Au1 . . 114.5(2) no
C1 P1 Au1 . . 111.2(3) no
C19 P2 C25 . . 106.3(4) no
C19 P2 C31 . . 106.0(4) no
C25 P2 C31 . . 105.7(4) no
C19 P2 Au2 . . 113.4(3) no
C25 P2 Au2 . . 111.8(3) no
C31 P2 Au2 . . 113.0(2) no
C37 P3 C49 . . 104.8(4) no
C37 P3 C43 . . 109.5(4) no
C49 P3 C43 . . 104.9(4) no
C37 P3 Au3 . . 113.2(3) no
C49 P3 Au3 . . 109.9(3) no
C43 P3 Au3 . . 113.9(3) no
O3 S1 O2 . . 119.2(8) no
O3 S1 O4 . . 117.6(8) no
O2 S1 O4 . . 111.9(6) no
O3 S1 C55 . . 104.1(8) no
O2 S1 C55 . . 100.0(9) no
O4 S1 C55 . . 99.7(7) no
C56 Cl1 C56 . 2_666 72.3(16) no
Au1 O1 Au2 . . 103.4(2) no
Au1 O1 Au3 . . 93.3(2) no
Au2 O1 Au3 . . 96.2(2) no
C6 C1 C2 . . 118.7(8) no
C6 C1 P1 . . 123.4(7) no
C2 C1 P1 . . 117.9(6) no
C3 C2 C1 . . 120.4(9) no
C3 C2 H2 . . 119.80 no
C1 C2 H2 . . 119.80 no
C2 C3 C4 . . 119.3(10) no
C2 C3 H3 . . 120.30 no
C4 C3 H3 . . 120.30 no
C5 C4 C3 . . 120.4(10) no
C5 C4 H4 . . 119.80 no
C3 C4 H4 . . 119.80 no
C4 C5 C6 . . 122.4(10) no
C4 C5 H5 . . 118.80 no
C6 C5 H5 . . 118.80 no
C5 C6 C1 . . 118.6(9) no
C5 C6 H6 . . 120.70 no
C1 C6 H6 . . 120.70 no
C8 C7 C12 . . 120.00 no
C8 C7 P1 . . 122.3(4) no
C12 C7 P1 . . 117.6(4) no
C7 C8 C9 . . 120.00 no
C7 C8 H8 . . 120.00 no
C9 C8 H8 . . 120.00 no
C8 C9 C10 . . 120.00 no
C8 C9 H9 . . 120.00 no
C10 C9 H9 . . 120.00 no
C11 C10 C9 . . 120.00 no
C11 C10 H10 . . 120.00 no
C9 C10 H10 . . 120.00 no
C10 C11 C12 . . 120.00 no
C10 C11 H11 . . 120.00 no
C12 C11 H11 . . 120.00 no
C11 C12 C7 . . 120.00 no
C11 C12 H12 . . 120.00 no
C7 C12 H12 . . 120.00 no
C14 C13 C18 . . 116.9(8) no
C14 C13 P1 . . 123.4(7) no
C18 C13 P1 . . 119.7(7) no
C13 C14 C15 . . 121.7(10) no
C13 C14 H14 . . 119.10 no
C15 C14 H14 . . 119.10 no
C14 C15 C16 . . 120.(1) no
C14 C15 H15 . . 120.00 no
C16 C15 H15 . . 120.00 no
C17 C16 C15 . . 119.4(10) no
C17 C16 H16 . . 120.30 no
C15 C16 H16 . . 120.30 no
C18 C17 C16 . . 119.6(10) no
C18 C17 H17 . . 120.20 no
C16 C17 H17 . . 120.20 no
C17 C18 C13 . . 122.4(9) no
C17 C18 H18 . . 118.80 no
C13 C18 H18 . . 118.80 no
C24 C19 C20 . . 116.1(9) no
C24 C19 P2 . . 122.9(8) no
C20 C19 P2 . . 120.8(7) no
C19 C20 C21 . . 122.4(10) no
C19 C20 H20 . . 118.80 no
C21 C20 H20 . . 118.80 no
C22 C21 C20 . . 121.1(12) no
C22 C21 H21 . . 119.50 no
C20 C21 H21 . . 119.50 no
C21 C22 C23 . . 118.1(12) no
C21 C22 H22 . . 121.00 no
C23 C22 H22 . . 121.00 no
C24 C23 C22 . . 122.4(13) no
C24 C23 H23 . . 118.80 no
C22 C23 H23 . . 118.80 no
C23 C24 C19 . . 119.7(11) no
C23 C24 H24 . . 120.10 no
C19 C24 H24 . . 120.10 no
C30 C25 C26 . . 119.5(8) no
C30 C25 P2 . . 118.9(6) no
C26 C25 P2 . . 121.6(7) no
C27 C26 C25 . . 118.2(9) no
C27 C26 H26 . . 120.90 no
C25 C26 H26 . . 120.90 no
C28 C27 C26 . . 122.2(9) no
C28 C27 H27 . . 118.90 no
C26 C27 H27 . . 118.90 no
C29 C28 C27 . . 119.8(9) no
C29 C28 H28 . . 120.10 no
C27 C28 H28 . . 120.10 no
C28 C29 C30 . . 119.6(9) no
C28 C29 H29 . . 120.20 no
C30 C29 H29 . . 120.20 no
C25 C30 C29 . . 120.6(8) no
C25 C30 H30 . . 119.70 no
C29 C30 H30 . . 119.70 no
C32 C31 C36 . . 118.5(8) no
C32 C31 P2 . . 122.2(7) no
C36 C31 P2 . . 119.3(6) no
C31 C32 C33 . . 120.2(9) no
C31 C32 H32 . . 119.90 no
C33 C32 H32 . . 119.90 no
C34 C33 C32 . . 120.2(10) no
C34 C33 H33 . . 119.90 no
C32 C33 H33 . . 119.90 no
C35 C34 C33 . . 119.6(9) no
C35 C34 H34 . . 120.20 no
C33 C34 H34 . . 120.20 no
C34 C35 C36 . . 121.(1) no
C34 C35 H35 . . 119.50 no
C36 C35 H35 . . 119.50 no
C31 C36 C35 . . 120.4(9) no
C31 C36 H36 . . 119.80 no
C35 C36 H36 . . 119.80 no
C42 C37 C38 . . 119.1(9) no
C42 C37 P3 . . 124.6(8) no
C38 C37 P3 . . 116.1(7) no
C39 C38 C37 . . 119.9(11) no
C39 C38 H38 . . 120.10 no
C37 C38 H38 . . 120.10 no
C38 C39 C40 . . 119.4(12) no
C38 C39 H39 . . 120.30 no
C40 C39 H39 . . 120.30 no
C41 C40 C39 . . 119.5(11) no
C41 C40 H40 . . 120.30 no
C39 C40 H40 . . 120.30 no
C40 C41 C42 . . 122.8(12) no
C40 C41 H41 . . 118.60 no
C42 C41 H41 . . 118.60 no
C41 C42 C37 . . 119.3(12) no
C41 C42 H42 . . 120.40 no
C37 C42 H42 . . 120.40 no
C48 C43 C44 . . 118.8(8) no
C48 C43 P3 . . 121.3(7) no
C44 C43 P3 . . 119.9(6) no
C45 C44 C43 . . 120.9(9) no
C45 C44 H44 . . 119.60 no
C43 C44 H44 . . 119.60 no
C44 C45 C46 . . 120.6(9) no
C44 C45 H45 . . 119.70 no
C46 C45 H45 . . 119.70 no
C47 C46 C45 . . 118.9(10) no
C47 C46 H46 . . 120.50 no
C45 C46 H46 . . 120.50 no
C48 C47 C46 . . 120.6(10) no
C48 C47 H47 . . 119.70 no
C46 C47 H47 . . 119.70 no
C47 C48 C43 . . 120.2(9) no
C47 C48 H48 . . 119.90 no
C43 C48 H48 . . 119.90 no
C50 C49 C54 . . 120.(1) no
C50 C49 P3 . . 121.8(8) no
C54 C49 P3 . . 118.2(8) no
C49 C50 C51 . . 119.0(12) no
C49 C50 H50 . . 120.50 no
C51 C50 H50 . . 120.50 no
C52 C51 C50 . . 118.3(14) no
C52 C51 H51 . . 120.80 no
C50 C51 H51 . . 120.80 no
C51 C52 C53 . . 121.3(13) no
C51 C52 H52 . . 119.30 no
C53 C52 H52 . . 119.30 no
C54 C53 C52 . . 121.0(14) no
C54 C53 H53 . . 119.50 no
C52 C53 H53 . . 119.50 no
C53 C54 C49 . . 119.7(12) no
C53 C54 H54 . . 120.10 no
C49 C54 H54 . . 120.10 no
F2 C55 F3 . . 109.9(15) no
F2 C55 F1 . . 110.8(16) no
F3 C55 F1 . . 107.6(16) no
F2 C55 S1 . . 111.1(15) no
F3 C55 S1 . . 114.2(14) no
F1 C55 S1 . . 103.1(10) no
Cl1 C56 Cl1 . 2_666 107.7(16) no
Cl1 C56 H56A . . 110.20 no
Cl1 C56 H56A 2_666 . 110.20 no
Cl1 C56 H56B . . 110.20 no
Cl1 C56 H56B 2_666 . 110.20 no
H56A C56 H56B . . 108.50 no

loop_
_geom_bond_atom_site_label_1
_geom_bond_atom_site_label_2
_geom_bond_site_symmetry_2
_geom_bond_distance
_geom_bond_publ_flag
Au1 O1 . 2.031(5) no
Au1 P1 . 2.221(2) no
Au1 Au3 . 2.9822(5) no
Au1 Au2 . 3.1976(5) no
Au2 O1 . 2.042(5) no
Au2 P2 . 2.228(2) no
Au2 Au3 . 3.0609(5) no
Au2 Au3 2_676 3.1125(5) no
Au3 O1 . 2.071(5) no
Au3 P3 . 2.231(2) no
Au3 Au2 2_676 3.1125(5) no
P1 C13 . 1.799(8) no
P1 C7 . 1.812(5) no
P1 C1 . 1.813(8) no
P2 C19 . 1.795(9) no
P2 C25 . 1.824(8) no
P2 C31 . 1.826(8) no
P3 C37 . 1.814(9) no
P3 C49 . 1.820(9) no
P3 C43 . 1.824(8) no
S1 O3 . 1.360(9) no
S1 O2 . 1.444(10) no
S1 O4 . 1.510(9) no
S1 C55 . 1.746(18) no
Cl1 C56 . 1.766(19) no
Cl1 C56 2_666 1.79(3) no
F1 C55 . 1.452(19) no
F2 C55 . 1.299(18) no
F3 C55 . 1.248(15) no
C1 C6 . 1.383(12) no
C1 C2 . 1.419(12) no
C2 C3 . 1.372(13) no
C2 H2 . 0.9300 no
C3 C4 . 1.371(14) no
C3 H3 . 0.9300 no
C4 C5 . 1.345(15) no
C4 H4 . 0.9300 no
C5 C6 . 1.376(14) no
C5 H5 . 0.9300 no
C6 H6 . 0.9300 no
C7 C8 . 1.3900 no
C7 C12 . 1.3900 no
C8 C9 . 1.3900 no
C8 H8 . 0.9300 no
C9 C10 . 1.3900 no
C9 H9 . 0.9300 no
C10 C11 . 1.3900 no
C10 H10 . 0.9300 no
C11 C12 . 1.3900 no
C11 H11 . 0.9300 no
C12 H12 . 0.9300 no
C13 C14 . 1.375(12) no
C13 C18 . 1.382(12) no
C14 C15 . 1.388(13) no
C14 H14 . 0.9300 no
C15 C16 . 1.368(15) no
C15 H15 . 0.9300 no
C16 C17 . 1.382(14) no
C16 H16 . 0.9300 no
C17 C18 . 1.373(12) no
C17 H17 . 0.9300 no
C18 H18 . 0.9300 no
C19 C24 . 1.379(13) no
C19 C20 . 1.386(13) no
C20 C21 . 1.369(15) no
C20 H20 . 0.9300 no
C21 C22 . 1.329(16) no
C21 H21 . 0.9300 no
C22 C23 . 1.359(18) no
C22 H22 . 0.9300 no
C23 C24 . 1.386(16) no
C23 H23 . 0.9300 no
C24 H24 . 0.9300 no
C25 C30 . 1.366(12) no
C25 C26 . 1.393(10) no
C26 C27 . 1.370(13) no
C26 H26 . 0.9300 no
C27 C28 . 1.346(14) no
C27 H27 . 0.9300 no
C28 C29 . 1.366(13) no
C28 H28 . 0.9300 no
C29 C30 . 1.375(12) no
C29 H29 . 0.9300 no
C30 H30 . 0.9300 no
C31 C32 . 1.378(11) no
C31 C36 . 1.381(11) no
C32 C33 . 1.361(13) no
C32 H32 . 0.9300 no
C33 C34 . 1.387(14) no
C33 H33 . 0.9300 no
C34 C35 . 1.332(14) no
C34 H34 . 0.9300 no
C35 C36 . 1.365(13) no
C35 H35 . 0.9300 no
C36 H36 . 0.9300 no
C37 C42 . 1.389(12) no
C37 C38 . 1.404(13) no
C38 C39 . 1.380(14) no
C38 H38 . 0.9300 no
C39 C40 . 1.416(17) no
C39 H39 . 0.9300 no
C40 C41 . 1.325(17) no
C40 H40 . 0.9300 no
C41 C42 . 1.375(15) no
C41 H41 . 0.9300 no
C42 H42 . 0.9300 no
C43 C48 . 1.396(12) no
C43 C44 . 1.383(11) no
C44 C45 . 1.368(12) no
C44 H44 . 0.9300 no
C45 C46 . 1.389(14) no
C45 H45 . 0.9300 no
C46 C47 . 1.385(14) no
C46 H46 . 0.9300 no
C47 C48 . 1.378(13) no
C47 H47 . 0.9300 no
C48 H48 . 0.9300 no
C49 C50 . 1.360(14) no
C49 C54 . 1.386(13) no
C50 C51 . 1.438(15) no
C50 H50 . 0.9300 no
C51 C52 . 1.356(19) no
C51 H51 . 0.9300 no
C52 C53 . 1.34(2) no
C52 H52 . 0.9300 no
C53 C54 . 1.365(16) no
C53 H53 . 0.9300 no
C54 H54 . 0.9300 no
C56 Cl1 2_666 1.79(3) no
C56 H56A . 0.9700 no
C56 H56B . 0.9700 no

loop_
_geom_torsion_atom_site_label_1
_geom_torsion_atom_site_label_2
_geom_torsion_atom_site_label_3
_geom_torsion_atom_site_label_4
_geom_torsion_site_symmetry_1
_geom_torsion_site_symmetry_4
_geom_torsion
_geom_torsion_publ_flag
P1 Au1 Au2 O1 . . 179.1(2) no
Au3 Au1 Au2 O1 . . 53.2(2) no
O1 Au1 Au2 P2 . . -179.4(2) no
P1 Au1 Au2 P2 . . -0.31(13) no
Au3 Au1 Au2 P2 . . -126.25(9) no
O1 Au1 Au2 Au3 . . -53.2(2) no
P1 Au1 Au2 Au3 . . 125.94(10) no
O1 Au1 Au2 Au3 . 2_676 20.0(2) no
P1 Au1 Au2 Au3 . 2_676 -160.92(9) no
Au3 Au1 Au2 Au3 . 2_676 73.14(2) no
P1 Au1 Au3 O1 . . 175.3(2) no
Au2 Au1 Au3 O1 . . -45.83(19) no
O1 Au1 Au3 P3 . . 173.5(2) no
P1 Au1 Au3 P3 . . -11.22(11) no
Au2 Au1 Au3 P3 . . 127.68(8) no
O1 Au1 Au3 Au2 . . 45.83(19) no
P1 Au1 Au3 Au2 . . -138.90(8) no
O1 Au1 Au3 Au2 . 2_676 -31.65(19) no
P1 Au1 Au3 Au2 . 2_676 143.62(7) no
Au2 Au1 Au3 Au2 . 2_676 -77.48(2) no
P2 Au2 Au3 O1 . . 177.8(2) no
Au3 Au2 Au3 O1 2_676 . -70.73(19) no
Au1 Au2 Au3 O1 . . 47.33(19) no
O1 Au2 Au3 P3 . . -170.7(2) no
P2 Au2 Au3 P3 . . 7.17(12) no
Au3 Au2 Au3 P3 2_676 . 118.60(8) no
Au1 Au2 Au3 P3 . . -123.35(8) no
O1 Au2 Au3 Au1 . . -47.33(19) no
P2 Au2 Au3 Au1 . . 130.51(8) no
Au3 Au2 Au3 Au1 2_676 . -118.06(2) no
O1 Au2 Au3 Au2 . 2_676 70.73(19) no
P2 Au2 Au3 Au2 . 2_676 -111.43(8) no
Au3 Au2 Au3 Au2 2_676 2_676 0.0(0) no
Au1 Au2 Au3 Au2 . 2_676 118.06(1) no
O1 Au1 P1 C13 . . -107.(2) no
Au3 Au1 P1 C13 . . -178.1(3) no
Au2 Au1 P1 C13 . . 82.1(3) no
O1 Au1 P1 C7 . . 133.(2) no
Au3 Au1 P1 C7 . . 61.4(3) no
Au2 Au1 P1 C7 . . -38.4(3) no
O1 Au1 P1 C1 . . 12.(2) no
Au3 Au1 P1 C1 . . -58.7(3) no
Au2 Au1 P1 C1 . . -158.5(3) no
O1 Au2 P2 C19 . . 32.(6) no
Au3 Au2 P2 C19 . . -47.4(3) no
Au3 Au2 P2 C19 2_676 . -153.0(3) no
Au1 Au2 P2 C19 . . 45.4(3) no
O1 Au2 P2 C25 . . -89.(6) no
Au3 Au2 P2 C25 . . -167.6(3) no
Au3 Au2 P2 C25 2_676 . 86.8(3) no
Au1 Au2 P2 C25 . . -74.8(3) no
O1 Au2 P2 C31 . . 152.(6) no
Au3 Au2 P2 C31 . . 73.3(3) no
Au3 Au2 P2 C31 2_676 . -32.4(3) no
Au1 Au2 P2 C31 . . 166.1(3) no
O1 Au3 P3 C37 . . -128.5(11) no
Au1 Au3 P3 C37 . . -164.9(3) no
Au2 Au3 P3 C37 . . -72.4(3) no
Au2 Au3 P3 C37 2_676 . 39.1(3) no
O1 Au3 P3 C49 . . -11.8(12) no
Au1 Au3 P3 C49 . . -48.2(3) no
Au2 Au3 P3 C49 . . 44.4(3) no
Au2 Au3 P3 C49 2_676 . 155.8(3) no
O1 Au3 P3 C43 . . 105.5(11) no
Au1 Au3 P3 C43 . . 69.1(3) no
Au2 Au3 P3 C43 . . 161.7(3) no
Au2 Au3 P3 C43 2_676 . -86.9(3) no
P1 Au1 O1 Au2 . . -172.(2) no
Au3 Au1 O1 Au2 . . -97.1(2) no
P1 Au1 O1 Au3 . . -75.(2) no
Au2 Au1 O1 Au3 . . 97.1(2) no
P2 Au2 O1 Au1 . . 14.(6) no
Au3 Au2 O1 Au1 . . 94.8(2) no
Au3 Au2 O1 Au1 2_676 . -161.1(2) no
P2 Au2 O1 Au3 . . -81.(6) no
Au3 Au2 O1 Au3 2_676 . 104.03(15) no
Au1 Au2 O1 Au3 . . -94.8(2) no
P3 Au3 O1 Au1 . . -41.0(12) no
Au2 Au3 O1 Au1 . . -103.9(2) no
Au2 Au3 O1 Au1 2_676 . 150.98(16) no
P3 Au3 O1 Au2 . . 62.9(12) no
Au1 Au3 O1 Au2 . . 103.9(2) no
Au2 Au3 O1 Au2 2_676 . -105.13(16) no
C13 P1 C1 C6 . . -8.2(9) no
C7 P1 C1 C6 . . 103.1(9) no
Au1 P1 C1 C6 . . -131.9(8) no
C13 P1 C1 C2 . . 172.7(7) no
C7 P1 C1 C2 . . -76.1(8) no
Au1 P1 C1 C2 . . 48.9(8) no
C6 C1 C2 C3 . . 0.5(15) no
P1 C1 C2 C3 . . 179.7(8) no
C1 C2 C3 C4 . . 0.4(17) no
C2 C3 C4 C5 . . 1.6(18) no
C3 C4 C5 C6 . . -5.(2) no
C4 C5 C6 C1 . . 5.(2) no
C2 C1 C6 C5 . . -3.3(16) no
P1 C1 C6 C5 . . 177.6(9) no
C13 P1 C7 C8 . . 101.1(5) no
C1 P1 C7 C8 . . -10.9(5) no
Au1 P1 C7 C8 . . -133.8(4) no
C13 P1 C7 C12 . . -75.7(5) no
C1 P1 C7 C12 . . 172.4(4) no
Au1 P1 C7 C12 . . 49.4(4) no
C12 C7 C8 C9 . . 0.00 no
P1 C7 C8 C9 . . -176.7(5) no
C7 C8 C9 C10 . . 0.00 no
C8 C9 C10 C11 . . 0.00 no
C9 C10 C11 C12 . . 0.00 no
C10 C11 C12 C7 . . 0.00 no
C8 C7 C12 C11 . . 0.00 no
P1 C7 C12 C11 . . 176.8(5) no
C7 P1 C13 C14 . . -20.6(8) no
C1 P1 C13 C14 . . 91.2(8) no
Au1 P1 C13 C14 . . -146.4(7) no
C7 P1 C13 C18 . . 160.0(7) no
C1 P1 C13 C18 . . -88.1(7) no
Au1 P1 C13 C18 . . 34.2(8) no
C18 C13 C14 C15 . . 0.1(15) no
P1 C13 C14 C15 . . -179.3(8) no
C13 C14 C15 C16 . . -0.2(17) no
C14 C15 C16 C17 . . 0.1(17) no
C15 C16 C17 C18 . . 0.2(16) no
C16 C17 C18 C13 . . -0.3(15) no
C14 C13 C18 C17 . . 0.1(14) no
P1 C13 C18 C17 . . 179.6(8) no
C25 P2 C19 C24 . . -87.(1) no
C31 P2 C19 C24 . . 25.1(10) no
Au2 P2 C19 C24 . . 149.7(9) no
C25 P2 C19 C20 . . 88.9(9) no
C31 P2 C19 C20 . . -158.9(9) no
Au2 P2 C19 C20 . . -34.4(10) no
C24 C19 C20 C21 . . 1.(2) no
P2 C19 C20 C21 . . -175.3(12) no
C19 C20 C21 C22 . . -3.(2) no
C20 C21 C22 C23 . . 5.(3) no
C21 C22 C23 C24 . . -5.(3) no
C22 C23 C24 C19 . . 3.(3) no
C20 C19 C24 C23 . . -1.(2) no
P2 C19 C24 C23 . . 175.5(11) no
C19 P2 C25 C30 . . -157.1(7) no
C31 P2 C25 C30 . . 90.5(7) no
Au2 P2 C25 C30 . . -32.8(8) no
C19 P2 C25 C26 . . 24.2(8) no
C31 P2 C25 C26 . . -88.2(8) no
Au2 P2 C25 C26 . . 148.5(6) no
C30 C25 C26 C27 . . 0.3(14) no
P2 C25 C26 C27 . . 179.0(8) no
C25 C26 C27 C28 . . -0.4(16) no
C26 C27 C28 C29 . . -0.8(17) no
C27 C28 C29 C30 . . 2.0(16) no
C26 C25 C30 C29 . . 1.0(14) no
P2 C25 C30 C29 . . -177.8(8) no
C28 C29 C30 C25 . . -2.1(15) no
C19 P2 C31 C32 . . -89.0(8) no
C25 P2 C31 C32 . . 23.6(8) no
Au2 P2 C31 C32 . . 146.2(7) no
C19 P2 C31 C36 . . 90.6(8) no
C25 P2 C31 C36 . . -156.8(7) no
Au2 P2 C31 C36 . . -34.2(8) no
C36 C31 C32 C33 . . -0.1(14) no
P2 C31 C32 C33 . . 179.5(8) no
C31 C32 C33 C34 . . 0.1(16) no
C32 C33 C34 C35 . . 0.5(17) no
C33 C34 C35 C36 . . -1.3(18) no
C32 C31 C36 C35 . . -0.6(14) no
P2 C31 C36 C35 . . 179.8(8) no
C34 C35 C36 C31 . . 1.3(17) no
C49 P3 C37 C42 . . 91.2(8) no
C43 P3 C37 C42 . . -20.8(9) no
Au3 P3 C37 C42 . . -149.1(7) no
C49 P3 C37 C38 . . -84.5(7) no
C43 P3 C37 C38 . . 163.5(7) no
Au3 P3 C37 C38 . . 35.2(8) no
C42 C37 C38 C39 . . -3.0(15) no
P3 C37 C38 C39 . . 172.9(8) no
C37 C38 C39 C40 . . 1.0(17) no
C38 C39 C40 C41 . . 0.0(19) no
C39 C40 C41 C42 . . 1.2(19) no
C40 C41 C42 C37 . . -3.3(17) no
C38 C37 C42 C41 . . 4.1(14) no
P3 C37 C42 C41 . . -171.5(8) no
C37 P3 C43 C48 . . 61.1(8) no
C49 P3 C43 C48 . . -50.8(8) no
Au3 P3 C43 C48 . . -171.0(6) no
C37 P3 C43 C44 . . -117.4(7) no
C49 P3 C43 C44 . . 130.7(7) no
Au3 P3 C43 C44 . . 10.5(8) no
C48 C43 C44 C45 . . 1.5(14) no
P3 C43 C44 C45 . . -180.0(8) no
C43 C44 C45 C46 . . -2.1(16) no
C44 C45 C46 C47 . . 0.8(17) no
C45 C46 C47 C48 . . 1.1(17) no
C46 C47 C48 C43 . . -1.7(16) no
C44 C43 C48 C47 . . 0.4(14) no
P3 C43 C48 C47 . . -178.1(8) no
C37 P3 C49 C50 . . -31.1(9) no
C43 P3 C49 C50 . . 84.2(9) no
Au3 P3 C49 C50 . . -153.0(8) no
C37 P3 C49 C54 . . 149.9(8) no
C43 P3 C49 C54 . . -94.8(8) no
Au3 P3 C49 C54 . . 28.0(8) no
C54 C49 C50 C51 . . 4.9(17) no
P3 C49 C50 C51 . . -174.1(9) no
C49 C50 C51 C52 . . -8.(2) no
C50 C51 C52 C53 . . 8.(3) no
C51 C52 C53 C54 . . -6.(3) no
C52 C53 C54 C49 . . 3.(2) no
C50 C49 C54 C53 . . -2.6(17) no
P3 C49 C54 C53 . . 176.5(10) no
O3 S1 C55 F2 . . -60.2(15) no
O2 S1 C55 F2 . . 63.5(14) no
O4 S1 C55 F2 . . 178.0(12) no
O3 S1 C55 F3 . . 174.8(15) no
O2 S1 C55 F3 . . -61.4(16) no
O4 S1 C55 F3 . . 53.0(16) no
O3 S1 C55 F1 . . 58.5(12) no
O2 S1 C55 F1 . . -177.8(9) no
O4 S1 C55 F1 . . -63.3(11) no
C56 Cl1 C56 Cl1 2_666 2_666 0.00 no
